data_7700486
loop_
_publ_author_name
'Ma, Deyun'
'Peng, Guo'
'Zhang, Ying-Ying'
'Li, Bo'

_publ_section_title
;
 Field-induced slow magnetic relaxation in two-dimensional and
 three-dimensional Co(ii) coordination polymers.
;
_journal_issue 41
_journal_name_full 'Dalton transactions (Cambridge, England : 2003)'
_journal_page_first 15529
_journal_page_last 15536
_journal_paper_doi 10.1039/c9dt02070e
_journal_volume 48
_journal_year 2019
_chemical_formula_sum 'C26 H21 Co N6 O6'
_chemical_formula_weight 572.42
_space_group_crystal_system monoclinic
_space_group_IT_number 14
_space_group_name_Hall '-P 2yn'
_space_group_name_H-M_alt 'P 1 21/n 1'
_symmetry_space_group_name_Hall '-P 2yn'
_symmetry_space_group_name_H-M 'P 1 21/n 1'
_atom_sites_solution_hydrogens mixed
_audit_creation_method SHELXL-2014/7
_audit_update_record
;
2018-11-01 deposited with the CCDC.    2019-07-08 downloaded from the CCDC.
;
_cell_angle_alpha 90
_cell_angle_beta 101.073(8)
_cell_angle_gamma 90
_cell_formula_units_Z 4
_cell_length_a 7.888(2)
_cell_length_b 16.000(4)
_cell_length_c 19.431(5)
_cell_measurement_reflns_used 1703
_cell_measurement_temperature 296(2)
_cell_measurement_theta_max 21.80
_cell_measurement_theta_min 2.49
_cell_volume 2406.7(11)
_computing_structure_refinement 'SHELXL-2014/7 (Sheldrick, 2014)'
_diffrn_ambient_temperature 296(2)
_diffrn_measured_fraction_theta_full 0.996
_diffrn_measured_fraction_theta_max 0.975
_diffrn_measurement_device_type CCD
_diffrn_radiation_type MoK\a
_diffrn_radiation_wavelength 0.71073
_diffrn_reflns_av_R_equivalents 0.1135
_diffrn_reflns_av_unetI/netI 0.0991
_diffrn_reflns_Laue_measured_fraction_full 0.996
_diffrn_reflns_Laue_measured_fraction_max 0.975
_diffrn_reflns_limit_h_max 9
_diffrn_reflns_limit_h_min -9
_diffrn_reflns_limit_k_max 19
_diffrn_reflns_limit_k_min -18
_diffrn_reflns_limit_l_max 20
_diffrn_reflns_limit_l_min -23
_diffrn_reflns_number 15275
_diffrn_reflns_point_group_measured_fraction_full 0.996
_diffrn_reflns_point_group_measured_fraction_max 0.975
_diffrn_reflns_theta_full 25.242
_diffrn_reflns_theta_max 25.437
_diffrn_reflns_theta_min 1.661
_exptl_absorpt_coefficient_mu 0.770
_exptl_absorpt_correction_type multi-scan
_exptl_absorpt_process_details sadabs
_exptl_crystal_colour pink
_exptl_crystal_density_diffrn 1.580
_exptl_crystal_description Block
_exptl_crystal_F_000 1176
_exptl_crystal_size_max 0.220
_exptl_crystal_size_mid 0.200
_exptl_crystal_size_min 0.180
_exptl_transmission_factor_max 0.864
_exptl_transmission_factor_min 0.864
_refine_diff_density_max 0.758
_refine_diff_density_min -0.694
_refine_diff_density_rms 0.094
_refine_ls_extinction_method none
_refine_ls_goodness_of_fit_ref 1.008
_refine_ls_hydrogen_treatment mixed
_refine_ls_matrix_type full
_refine_ls_number_parameters 361
_refine_ls_number_reflns 4349
_refine_ls_number_restraints 4
_refine_ls_restrained_S_all 1.008
_refine_ls_R_factor_all 0.0823
_refine_ls_R_factor_gt 0.0557
_refine_ls_shift/su_max 0.001
_refine_ls_shift/su_mean 0.000
_refine_ls_structure_factor_coef Fsqd
_refine_ls_weighting_details 'w=1/[\s^2^(Fo^2^)+(0.0654P)^2^] where P=(Fo^2^+2Fc^2^)/3'
_refine_ls_weighting_scheme calc
_refine_ls_wR_factor_gt 0.1298
_refine_ls_wR_factor_ref 0.1493
_reflns_Friedel_coverage 0.000
_reflns_number_gt 3062
_reflns_number_total 4349
_reflns_threshold_expression 'I > 2\s(I)'
_cod_data_source_file c9dt02070e2.cif
_cod_data_source_block 1_a_CCDC1
_cod_depositor_comments 'Adding full bibliography for 7700485--7700486.cif.'
_cod_original_cell_volume 2406.7(10)
_cod_database_code 7700486
_shelx_shelxl_version_number 2014/7
_shelx_space_group_comment
;
The symmetry employed for this shelxl refinement is uniquely defined
by the following loop, which should always be used as a source of
symmetry information in preference to the above space-group names.
They are only intended as comments.
;
_shelx_estimated_absorpt_t_min 0.849
_shelx_estimated_absorpt_t_max 0.874

loop_
_space_group_symop_operation_xyz
'x, y, z'
'-x+1/2, y+1/2, -z+1/2'
'-x, -y, -z'
'x-1/2, -y-1/2, z-1/2'

loop_
_atom_site_label
_atom_site_type_symbol
_atom_site_fract_x
_atom_site_fract_y
_atom_site_fract_z
_atom_site_U_iso_or_equiv
_atom_site_adp_type
_atom_site_occupancy
_atom_site_site_symmetry_order
_atom_site_calc_flag
_atom_site_refinement_flags_posn
_atom_site_refinement_flags_adp
C1 C 0.5274(5) 0.3278(3) 0.43104(18) 0.0294(9) Uani 1 1 d . .
C2 C 0.5433(5) 0.3073(2) 0.50116(19) 0.0287(9) Uani 1 1 d . .
H2 H 0.4483 0.3122 0.5228 0.034 Uiso 1 1 calc R U
C3 C 0.7003(5) 0.2793(2) 0.53960(18) 0.0265(8) Uani 1 1 d . .
C4 C 0.8417(5) 0.2727(2) 0.50766(19) 0.0260(8) Uani 1 1 d . .
H4 H 0.9480 0.2559 0.5335 0.031 Uiso 1 1 calc R U
C5 C 0.8245(5) 0.2913(3) 0.43634(19) 0.0289(9) Uani 1 1 d . .
C6 C 0.6671(5) 0.3177(3) 0.39832(19) 0.0310(9) Uani 1 1 d . .
H6 H 0.6552 0.3287 0.3506 0.037 Uiso 1 1 calc R U
C7 C 0.7126(5) 0.2552(2) 0.61554(19) 0.0269(9) Uani 1 1 d . .
C8 C 0.9774(5) 0.2812(2) 0.40024(19) 0.0271(8) Uani 1 1 d . .
C9 C 0.6794(5) 0.4420(3) 0.7613(2) 0.0402(10) Uani 1 1 d . .
H9 H 0.6283 0.4581 0.7161 0.048 Uiso 1 1 calc R U
C10 C 0.7735(6) 0.4927(3) 0.8094(2) 0.0405(10) Uani 1 1 d . .
H10 H 0.7980 0.5489 0.8039 0.049 Uiso 1 1 calc R U
C11 C 0.7605(5) 0.3676(2) 0.8530(2) 0.0306(9) Uani 1 1 d . .
H11 H 0.7775 0.3229 0.8842 0.037 Uiso 1 1 calc R U
C12 C 1.0342(5) 0.4214(2) 0.9759(2) 0.0354(10) Uani 1 1 d . .
H12 H 1.0564 0.3686 0.9598 0.042 Uiso 1 1 calc R U
C13 C 0.9168(5) 0.4737(2) 0.9348(2) 0.0306(9) Uani 1 1 d . .
C14 C 0.8814(5) 0.5518(2) 0.9585(2) 0.0351(9) Uani 1 1 d . .
H14 H 0.8014 0.5863 0.9306 0.042 Uiso 1 1 calc R U
C15 C 0.2873(5) 0.3806(3) 0.6446(2) 0.0397(10) Uani 1 1 d . .
H15 H 0.3744 0.3877 0.6189 0.048 Uiso 1 1 calc R U
C16 C 0.1489(5) 0.3431(3) 0.7242(2) 0.0443(11) Uani 1 1 d . .
H16 H 0.1226 0.3193 0.7645 0.053 Uiso 1 1 calc R U
C17 C 0.0386(6) 0.3889(3) 0.6764(3) 0.0528(13) Uani 1 1 d . .
H17 H -0.0758 0.4015 0.6778 0.063 Uiso 1 1 calc R U
C18 C 0.0634(5) 0.4591(2) 0.5626(2) 0.0354(10) Uani 1 1 d . .
C19 C -0.1041(6) 0.4849(3) 0.5474(3) 0.0567(14) Uani 1 1 d . .
H19 H -0.1772 0.4737 0.5786 0.068 Uiso 1 1 calc R U
C20 C 0.1659(6) 0.4724(3) 0.5141(3) 0.0591(14) Uani 1 1 d . .
H20 H 0.2787 0.4523 0.5227 0.071 Uiso 1 1 calc R U
C21 C 0.2878(5) 0.1411(2) 0.6307(2) 0.0346(9) Uani 1 1 d . .
H21 H 0.2927 0.1778 0.5941 0.041 Uiso 1 1 calc R U
C22 C 0.3266(6) 0.0868(3) 0.7322(2) 0.0528(13) Uani 1 1 d . .
H22 H 0.3641 0.0787 0.7801 0.063 Uiso 1 1 calc R U
C23 C 0.2228(7) 0.0341(3) 0.6889(2) 0.0564(14) Uani 1 1 d . .
H23 H 0.1775 -0.0162 0.7013 0.068 Uiso 1 1 calc R U
C24 C 0.0588(5) 0.0814(2) 0.5006(2) 0.0333(9) Uani 1 1 d . .
H24 H 0.0985 0.1361 0.5008 0.040 Uiso 1 1 calc R U
C25 C 0.0963(5) 0.0338(2) 0.56042(19) 0.0283(9) Uani 1 1 d . .
C26 C 0.0387(5) -0.0475(2) 0.5601(2) 0.0349(9) Uani 1 1 d . .
H26 H 0.0650 -0.0797 0.6006 0.042 Uiso 1 1 calc R U
Co1 Co 0.52355(6) 0.25818(3) 0.74083(2) 0.02458(19) Uani 1 1 d . .
N1 N 0.3058(4) 0.3376(2) 0.70336(17) 0.0367(8) Uani 1 1 d . .
N2 N 0.1276(4) 0.4130(2) 0.62595(18) 0.0368(8) Uani 1 1 d . .
N3 N 0.1971(4) 0.0689(2) 0.62333(16) 0.0310(8) Uani 1 1 d . .
N4 N 0.3681(4) 0.1534(2) 0.69567(16) 0.0337(8) Uani 1 1 d . .
N5 N 0.6695(4) 0.3633(2) 0.78853(16) 0.0308(7) Uani 1 1 d . .
N6 N 0.8260(4) 0.4448(2) 0.86823(16) 0.0315(8) Uani 1 1 d . .
O1 O 1.1258(3) 0.28256(18) 0.43813(14) 0.0361(7) Uani 1 1 d . .
O2 O 0.9428(4) 0.27136(19) 0.33506(14) 0.0407(7) Uani 1 1 d . .
O3 O 0.3754(3) 0.3579(2) 0.39301(14) 0.0404(7) Uani 1 1 d D .
H1O H 0.299(4) 0.330(2) 0.408(2) 0.048 Uiso 1 1 d D U
O4 O 0.8321(4) 0.2080(2) 0.64238(13) 0.0412(7) Uani 1 1 d . .
O5 O 0.5956(3) 0.28462(18) 0.64475(13) 0.0359(7) Uani 1 1 d . .
O6 O 0.7350(4) 0.1775(2) 0.76021(14) 0.0395(7) Uani 1 1 d D .
H1W H 0.798(5) 0.172(3) 0.7998(14) 0.059 Uiso 1 1 d D U
H2W H 0.806(5) 0.191(3) 0.735(2) 0.059 Uiso 1 1 d D U

loop_
_atom_site_aniso_label
_atom_site_aniso_U_11
_atom_site_aniso_U_22
_atom_site_aniso_U_33
_atom_site_aniso_U_23
_atom_site_aniso_U_13
_atom_site_aniso_U_12
C1 0.0210(19) 0.043(2) 0.023(2) 0.0013(17) 0.0011(16) -0.0012(17)
C2 0.027(2) 0.041(2) 0.0206(19) -0.0013(16) 0.0092(16) -0.0040(17)
C3 0.029(2) 0.034(2) 0.0157(18) -0.0023(16) 0.0020(16) -0.0016(17)
C4 0.0219(18) 0.034(2) 0.0205(19) -0.0035(16) 0.0015(16) -0.0002(16)
C5 0.028(2) 0.037(2) 0.023(2) -0.0020(17) 0.0076(17) -0.0004(17)
C6 0.032(2) 0.045(2) 0.0168(19) -0.0016(17) 0.0059(17) 0.0012(18)
C7 0.027(2) 0.036(2) 0.0169(19) -0.0014(16) 0.0039(17) -0.0034(17)
C8 0.027(2) 0.030(2) 0.025(2) 0.0053(16) 0.0094(17) 0.0026(16)
C9 0.046(3) 0.041(3) 0.029(2) 0.0066(19) -0.002(2) -0.007(2)
C10 0.054(3) 0.028(2) 0.036(2) 0.0048(18) 0.001(2) -0.007(2)
C11 0.039(2) 0.024(2) 0.028(2) -0.0007(16) 0.0025(18) -0.0023(17)
C12 0.039(2) 0.023(2) 0.043(2) -0.0075(18) 0.003(2) -0.0031(18)
C13 0.031(2) 0.025(2) 0.034(2) -0.0022(17) -0.0001(18) -0.0053(17)
C14 0.037(2) 0.027(2) 0.037(2) -0.0040(17) -0.0040(19) 0.0001(18)
C15 0.030(2) 0.050(3) 0.037(3) 0.003(2) 0.004(2) 0.011(2)
C16 0.037(2) 0.048(3) 0.049(3) 0.005(2) 0.013(2) 0.008(2)
C17 0.032(2) 0.064(3) 0.065(3) 0.011(3) 0.015(2) 0.007(2)
C18 0.033(2) 0.028(2) 0.041(2) -0.0074(18) -0.0034(19) 0.0037(17)
C19 0.041(3) 0.070(4) 0.060(3) 0.021(3) 0.010(2) 0.023(2)
C20 0.031(2) 0.079(4) 0.066(3) 0.023(3) 0.005(2) 0.023(2)
C21 0.044(2) 0.028(2) 0.031(2) -0.0029(17) 0.0034(19) -0.0087(19)
C22 0.075(3) 0.047(3) 0.030(2) 0.002(2) -0.006(2) -0.021(3)
C23 0.084(4) 0.047(3) 0.032(2) 0.011(2) -0.006(2) -0.029(3)
C24 0.038(2) 0.026(2) 0.033(2) -0.0026(17) -0.0015(19) -0.0058(18)
C25 0.029(2) 0.026(2) 0.029(2) -0.0066(16) 0.0036(17) -0.0050(16)
C26 0.044(2) 0.030(2) 0.029(2) 0.0002(17) 0.0010(19) -0.0025(18)
Co1 0.0264(3) 0.0324(3) 0.0145(3) -0.0024(2) 0.0029(2) -0.0013(2)
N1 0.0336(19) 0.043(2) 0.0312(19) -0.0008(16) 0.0013(16) 0.0045(16)
N2 0.0307(18) 0.038(2) 0.038(2) -0.0044(16) -0.0027(16) 0.0072(16)
N3 0.0342(18) 0.0312(19) 0.0259(17) -0.0059(14) 0.0015(15) -0.0088(15)
N4 0.0377(19) 0.038(2) 0.0226(17) -0.0042(15) -0.0002(15) -0.0057(16)
N5 0.0360(19) 0.0332(19) 0.0229(17) -0.0026(14) 0.0051(15) -0.0025(15)
N6 0.0351(18) 0.0266(18) 0.0316(18) -0.0047(14) 0.0035(15) -0.0065(15)
O1 0.0251(15) 0.0532(19) 0.0305(15) -0.0012(13) 0.0065(13) 0.0004(13)
O2 0.0378(16) 0.066(2) 0.0198(15) 0.0046(13) 0.0104(13) 0.0134(14)
O3 0.0228(15) 0.075(2) 0.0224(15) 0.0064(14) 0.0006(12) 0.0023(14)
O4 0.0409(17) 0.061(2) 0.0219(15) 0.0096(14) 0.0061(13) 0.0154(15)
O5 0.0403(16) 0.0503(18) 0.0201(14) 0.0036(13) 0.0131(13) 0.0099(14)
O6 0.0402(18) 0.056(2) 0.0229(15) 0.0077(14) 0.0074(13) 0.0104(15)

loop_
_atom_type_symbol
_atom_type_description
_atom_type_scat_dispersion_real
_atom_type_scat_dispersion_imag
_atom_type_scat_source
C C 0.0033 0.0016 'International Tables Vol C Tables 4.2.6.8 and 6.1.1.4'
H H 0.0000 0.0000 'International Tables Vol C Tables 4.2.6.8 and 6.1.1.4'
N N 0.0061 0.0033 'International Tables Vol C Tables 4.2.6.8 and 6.1.1.4'
O O 0.0106 0.0060 'International Tables Vol C Tables 4.2.6.8 and 6.1.1.4'
Co Co 0.3494 0.9721 'International Tables Vol C Tables 4.2.6.8 and 6.1.1.4'

loop_
_geom_angle_atom_site_label_1
_geom_angle_atom_site_label_2
_geom_angle_atom_site_label_3
_geom_angle
_geom_angle_site_symmetry_1
_geom_angle_site_symmetry_3
O3 C1 C6 119.0(3) . .
O3 C1 C2 121.3(3) . .
C6 C1 C2 119.7(3) . .
C1 C2 C3 120.5(3) . .
C1 C2 H2 119.7 . .
C3 C2 H2 119.7 . .
C4 C3 C2 119.7(3) . .
C4 C3 C7 120.9(3) . .
C2 C3 C7 119.3(3) . .
C3 C4 C5 119.7(3) . .
C3 C4 H4 120.1 . .
C5 C4 H4 120.1 . .
C6 C5 C4 120.0(3) . .
C6 C5 C8 119.9(3) . .
C4 C5 C8 120.1(3) . .
C1 C6 C5 120.2(3) . .
C1 C6 H6 119.9 . .
C5 C6 H6 119.9 . .
O4 C7 O5 126.8(3) . .
O4 C7 C3 117.8(3) . .
O5 C7 C3 115.4(3) . .
O2 C8 O1 126.3(3) . .
O2 C8 C5 116.3(3) . .
O1 C8 C5 117.4(3) . .
C10 C9 N5 110.5(4) . .
C10 C9 H9 124.8 . .
N5 C9 H9 124.8 . .
C9 C10 N6 106.2(4) . .
C9 C10 H10 126.9 . .
N6 C10 H10 126.9 . .
N5 C11 N6 111.8(3) . .
N5 C11 H11 124.1 . .
N6 C11 H11 124.1 . .
C13 C12 C14 119.6(4) . 3_767
C13 C12 H12 120.2 . .
C14 C12 H12 120.2 3_767 .
C14 C13 C12 120.8(4) . .
C14 C13 N6 119.7(3) . .
C12 C13 N6 119.4(3) . .
C13 C14 C12 119.6(4) . 3_767
C13 C14 H14 120.2 . .
C12 C14 H14 120.2 3_767 .
N1 C15 N2 112.1(4) . .
N1 C15 H15 124.0 . .
N2 C15 H15 124.0 . .
C17 C16 N1 109.2(4) . .
C17 C16 H16 125.4 . .
N1 C16 H16 125.4 . .
C16 C17 N2 107.0(4) . .
C16 C17 H17 126.5 . .
N2 C17 H17 126.5 . .
C19 C18 C20 118.7(4) . .
C19 C18 N2 120.5(4) . .
C20 C18 N2 120.7(4) . .
C18 C19 C20 120.2(4) . 3_566
C18 C19 H19 119.9 . .
C20 C19 H19 119.9 3_566 .
C18 C20 C19 121.0(4) . 3_566
C18 C20 H20 119.5 . .
C19 C20 H20 119.5 3_566 .
N4 C21 N3 112.2(4) . .
N4 C21 H21 123.9 . .
N3 C21 H21 123.9 . .
C23 C22 N4 110.1(4) . .
C23 C22 H22 124.9 . .
N4 C22 H22 124.9 . .
C22 C23 N3 106.8(4) . .
C22 C23 H23 126.6 . .
N3 C23 H23 126.6 . .
C25 C24 C26 119.8(4) . 3_556
C25 C24 H24 120.1 . .
C26 C24 H24 120.1 3_556 .
C24 C25 C26 120.2(4) . .
C24 C25 N3 119.8(3) . .
C26 C25 N3 120.0(4) . .
C25 C26 C24 120.0(4) . 3_556
C25 C26 H26 120.0 . .
C24 C26 H26 120.0 3_556 .
O6 Co1 O5 86.65(11) . .
O6 Co1 O2 93.96(11) . 4_566
O5 Co1 O2 177.65(11) . 4_566
O6 Co1 N5 93.63(13) . .
O5 Co1 N5 90.67(12) . .
O2 Co1 N5 91.56(11) 4_566 .
O6 Co1 N1 170.78(12) . .
O5 Co1 N1 85.11(12) . .
O2 Co1 N1 94.12(12) 4_566 .
N5 Co1 N1 90.59(13) . .
O6 Co1 N4 87.96(13) . .
O5 Co1 N4 91.42(12) . .
O2 Co1 N4 86.34(12) 4_566 .
N5 Co1 N4 177.45(12) . .
N1 Co1 N4 88.13(13) . .
C15 N1 C16 105.4(3) . .
C15 N1 Co1 123.4(3) . .
C16 N1 Co1 130.1(3) . .
C15 N2 C17 106.4(4) . .
C15 N2 C18 125.7(4) . .
C17 N2 C18 127.8(3) . .
C21 N3 C23 105.5(3) . .
C21 N3 C25 128.2(3) . .
C23 N3 C25 126.2(3) . .
C21 N4 C22 105.4(3) . .
C21 N4 Co1 129.6(3) . .
C22 N4 Co1 124.9(3) . .
C11 N5 C9 104.8(3) . .
C11 N5 Co1 126.9(3) . .
C9 N5 Co1 128.2(3) . .
C11 N6 C10 106.7(3) . .
C11 N6 C13 126.7(3) . .
C10 N6 C13 126.3(3) . .
C8 O2 Co1 149.7(3) . 4_665
C1 O3 H1O 104(3) . .
C7 O5 Co1 132.2(2) . .
Co1 O6 H1W 123(3) . .
Co1 O6 H2W 110(3) . .
H1W O6 H2W 103(4) . .

loop_
_geom_bond_atom_site_label_1
_geom_bond_atom_site_label_2
_geom_bond_distance
_geom_bond_site_symmetry_2
C1 O3 1.370(4) .
C1 C6 1.383(5) .
C1 C2 1.383(5) .
C2 C3 1.391(5) .
C2 H2 0.9300 .
C3 C4 1.381(5) .
C3 C7 1.510(5) .
C4 C5 1.398(5) .
C4 H4 0.9300 .
C5 C6 1.384(5) .
C5 C8 1.516(5) .
C6 H6 0.9300 .
C7 O4 1.242(5) .
C7 O5 1.263(4) .
C8 O2 1.253(4) .
C8 O1 1.257(4) .
C9 C10 1.348(6) .
C9 N5 1.375(5) .
C9 H9 0.9300 .
C10 N6 1.372(5) .
C10 H10 0.9300 .
C11 N5 1.321(5) .
C11 N6 1.349(5) .
C11 H11 0.9300 .
C12 C13 1.382(5) .
C12 C14 1.388(5) 3_767
C12 H12 0.9300 .
C13 C14 1.378(5) .
C13 N6 1.430(5) .
C14 C12 1.388(5) 3_767
C14 H14 0.9300 .
C15 N1 1.317(5) .
C15 N2 1.346(5) .
C15 H15 0.9300 .
C16 C17 1.358(6) .
C16 N1 1.377(5) .
C16 H16 0.9300 .
C17 N2 1.367(5) .
C17 H17 0.9300 .
C18 C19 1.362(6) .
C18 C20 1.371(6) .
C18 N2 1.440(5) .
C19 C20 1.383(6) 3_566
C19 H19 0.9300 .
C20 C19 1.383(6) 3_566
C20 H20 0.9300 .
C21 N4 1.314(5) .
C21 N3 1.352(5) .
C21 H21 0.9300 .
C22 C23 1.351(6) .
C22 N4 1.353(5) .
C22 H22 0.9300 .
C23 N3 1.370(5) .
C23 H23 0.9300 .
C24 C25 1.373(5) .
C24 C26 1.390(5) 3_556
C24 H24 0.9300 .
C25 C26 1.377(5) .
C25 N3 1.438(5) .
C26 C24 1.390(5) 3_556
C26 H26 0.9300 .
Co1 O6 2.086(3) .
Co1 O5 2.097(2) .
Co1 O2 2.105(3) 4_566
Co1 N5 2.145(3) .
Co1 N1 2.148(3) .
Co1 N4 2.162(3) .
O2 Co1 2.105(3) 4_665
O3 H1O 0.841(19) .
O6 H1W 0.836(19) .
O6 H2W 0.848(19) .

loop_
_geom_torsion_atom_site_label_1
_geom_torsion_atom_site_label_2
_geom_torsion_atom_site_label_3
_geom_torsion_atom_site_label_4
_geom_torsion
_geom_torsion_site_symmetry_1
_geom_torsion_site_symmetry_4
O3 C1 C2 C3 -177.9(4) . .
C6 C1 C2 C3 2.2(6) . .
C1 C2 C3 C4 0.6(6) . .
C1 C2 C3 C7 -178.4(4) . .
C2 C3 C4 C5 -2.2(6) . .
C7 C3 C4 C5 176.7(3) . .
C3 C4 C5 C6 1.2(6) . .
C3 C4 C5 C8 -177.8(3) . .
O3 C1 C6 C5 176.8(4) . .
C2 C1 C6 C5 -3.3(6) . .
C4 C5 C6 C1 1.6(6) . .
C8 C5 C6 C1 -179.4(4) . .
C4 C3 C7 O4 -20.4(6) . .
C2 C3 C7 O4 158.5(4) . .
C4 C3 C7 O5 161.1(3) . .
C2 C3 C7 O5 -20.0(5) . .
C6 C5 C8 O2 -22.1(6) . .
C4 C5 C8 O2 156.9(4) . .
C6 C5 C8 O1 158.6(4) . .
C4 C5 C8 O1 -22.4(5) . .
N5 C9 C10 N6 0.6(5) . .
C14 C12 C13 C14 -0.6(7) 3_767 .
C14 C12 C13 N6 -178.0(3) 3_767 .
C12 C13 C14 C12 0.6(7) . 3_767
N6 C13 C14 C12 178.0(3) . 3_767
N1 C16 C17 N2 -0.7(5) . .
C20 C18 C19 C20 -3.5(9) . 3_566
N2 C18 C19 C20 -178.7(5) . 3_566
C19 C18 C20 C19 3.6(9) . 3_566
N2 C18 C20 C19 178.7(5) . 3_566
N4 C22 C23 N3 -0.5(6) . .
C26 C24 C25 C26 0.5(7) 3_556 .
C26 C24 C25 N3 -179.9(3) 3_556 .
C24 C25 C26 C24 -0.5(7) . 3_556
N3 C25 C26 C24 179.9(3) . 3_556
N2 C15 N1 C16 -0.4(5) . .
N2 C15 N1 Co1 168.5(3) . .
C17 C16 N1 C15 0.7(5) . .
C17 C16 N1 Co1 -167.2(3) . .
N1 C15 N2 C17 0.0(5) . .
N1 C15 N2 C18 -176.3(4) . .
C16 C17 N2 C15 0.4(5) . .
C16 C17 N2 C18 176.7(4) . .
C19 C18 N2 C15 176.2(4) . .
C20 C18 N2 C15 1.2(6) . .
C19 C18 N2 C17 0.7(7) . .
C20 C18 N2 C17 -174.4(5) . .
N4 C21 N3 C23 0.3(5) . .
N4 C21 N3 C25 -178.7(3) . .
C22 C23 N3 C21 0.1(5) . .
C22 C23 N3 C25 179.2(4) . .
C24 C25 N3 C21 -11.6(6) . .
C26 C25 N3 C21 168.0(4) . .
C24 C25 N3 C23 169.6(4) . .
C26 C25 N3 C23 -10.8(6) . .
N3 C21 N4 C22 -0.6(5) . .
N3 C21 N4 Co1 -177.4(2) . .
C23 C22 N4 C21 0.7(6) . .
C23 C22 N4 Co1 177.6(3) . .
N6 C11 N5 C9 0.5(4) . .
N6 C11 N5 Co1 -175.3(2) . .
C10 C9 N5 C11 -0.7(5) . .
C10 C9 N5 Co1 175.0(3) . .
N5 C11 N6 C10 -0.2(4) . .
N5 C11 N6 C13 173.8(3) . .
C9 C10 N6 C11 -0.3(5) . .
C9 C10 N6 C13 -174.3(4) . .
C14 C13 N6 C11 -137.5(4) . .
C12 C13 N6 C11 39.9(6) . .
C14 C13 N6 C10 35.4(6) . .
C12 C13 N6 C10 -147.2(4) . .
O1 C8 O2 Co1 9.4(8) . 4_665
C5 C8 O2 Co1 -169.8(4) . 4_665
O4 C7 O5 Co1 -9.8(6) . .
C3 C7 O5 Co1 168.6(2) . .
